data_7114066
loop_
_publ_author_name
'Glorius, Frank'
'Altenhoff, Gereon'
'Goddard, Richard'
'Lehmann, Christian'

_publ_section_title
;
 Oxazolines as chiral building blocks for imidazolium salts and
 N-heterocyclic carbene ligandsElectronic supplementary information (ESI)
 available: spectroscopic data for 10 and 12. See
 http://www.rsc.org/suppdata/cc/b2/b208045a/
;
_journal_issue 22
_journal_name_full 'Chemical Communications'
_journal_page_first 2704
_journal_paper_doi 10.1039/b208045a
_journal_year 2002
_chemical_compound_source 'see paper'
_chemical_formula_moiety 'C13 H21 N2 O2 1+, C F3 O3 S 1-'
_chemical_formula_sum 'C14 H21 F3 N2 O5 S'
_chemical_formula_weight 386.39
_chemical_name_systematic
; 
(1-isopropylmethyl-methylene-oxy-5-yl)(2-isopropylmethyl-
methylene-oxo-4-yl)imidazol-2-ylidium trifluoromethylsufonate
;
_space_group_IT_number 19
_symmetry_cell_setting orthorhombic
_symmetry_Int_Tables_number 19
_symmetry_space_group_name_Hall 'P 2ac 2ab'
_symmetry_space_group_name_H-M 'P 21 21 21'
_atom_sites_solution_hydrogens geom
_atom_sites_solution_primary direct
_atom_sites_solution_secondary difmap
_cell_angle_alpha 90.00
_cell_angle_beta 90.00
_cell_angle_gamma 90.00
_cell_formula_units_Z 4
_cell_length_a 9.6882(3)
_cell_length_b 11.0578(3)
_cell_length_c 16.3800(5)
_cell_measurement_reflns_used 26186
_cell_measurement_temperature 100
_cell_measurement_theta_max 26.37
_cell_measurement_theta_min 2.04
_cell_volume 1754.79(9)
_computing_cell_refinement 'Denzo / Scalepack (Otwinowski 1997)'
_computing_data_collection 'Collect software (Nonius, 1998)'
_computing_data_reduction 'Denzo / Scalepack (Otwinowski 1997)'
_computing_molecular_graphics 'ORTEP (Johnson, 1976)'
_computing_structure_refinement 'SHELXL-97 (Sheldrick, 1997)'
_computing_structure_solution 'SHELXS-97 (Sheldrick, 1990)'
_diffrn_ambient_temperature 100
_diffrn_measured_fraction_theta_full 0.998
_diffrn_measured_fraction_theta_max 0.998
_diffrn_measurement_device_type 'Nonius KappaCCD'
_diffrn_measurement_method 'CCD \w-scan'
_diffrn_radiation_monochromator graphite
_diffrn_radiation_source '0.3 mm focus rotating anode'
_diffrn_radiation_type MoK\a
_diffrn_radiation_wavelength 0.71073
_diffrn_reflns_av_R_equivalents 0.0806
_diffrn_reflns_av_sigmaI/netI 0.0460
_diffrn_reflns_limit_h_max 12
_diffrn_reflns_limit_h_min -12
_diffrn_reflns_limit_k_max 13
_diffrn_reflns_limit_k_min -13
_diffrn_reflns_limit_l_max 20
_diffrn_reflns_limit_l_min -20
_diffrn_reflns_number 22778
_diffrn_reflns_theta_full 26.47
_diffrn_reflns_theta_max 26.47
_diffrn_reflns_theta_min 2.22
_diffrn_standards_decay_% 0.0
_diffrn_standards_number 0
_exptl_absorpt_coefficient_mu 0.242
_exptl_absorpt_correction_T_max 0.98035
_exptl_absorpt_correction_T_min 0.93537
_exptl_absorpt_correction_type gaussian
_exptl_absorpt_process_details 'XPREP, Siemens (1995)'
_exptl_crystal_colour orange-yellow
_exptl_crystal_density_diffrn 1.463
_exptl_crystal_density_meas ?
_exptl_crystal_density_method none
_exptl_crystal_description prism
_exptl_crystal_F_000 808
_exptl_crystal_size_max 0.32
_exptl_crystal_size_mid 0.10
_exptl_crystal_size_min 0.09
_refine_diff_density_max 0.220
_refine_diff_density_min -0.226
_refine_diff_density_rms 0.041
_refine_ls_abs_structure_details 'Flack, H. D. (1983). Acta Cryst. A39, 876-881'
_refine_ls_abs_structure_Flack -0.05(7)
_refine_ls_extinction_method none
_refine_ls_goodness_of_fit_ref 1.024
_refine_ls_hydrogen_treatment constr
_refine_ls_matrix_type full
_refine_ls_number_parameters 310
_refine_ls_number_reflns 3622
_refine_ls_number_restraints 0
_refine_ls_restrained_S_all 1.024
_refine_ls_R_factor_all 0.0491
_refine_ls_R_factor_gt 0.0365
_refine_ls_shift/su_max 0.001
_refine_ls_shift/su_mean 0.000
_refine_ls_structure_factor_coef Fsqd
_refine_ls_weighting_details 'calc w=1/[\s^2^(Fo^2^)+(0.0395P)^2^+0.3091P] where P=(Fo^2^+2Fc^2^)/3'
_refine_ls_weighting_scheme calc
_refine_ls_wR_factor_gt 0.0788
_refine_ls_wR_factor_ref 0.0837
_reflns_number_gt 3086
_reflns_number_total 3622
_reflns_threshold_expression I>2\s(I)
_cod_data_source_file b208045a.txt
_cod_data_source_block 2
_cod_depositor_comments
;
The following automatic conversions were performed:

'_exptl_crystal_density_meas' value 'none' was changed to '?' - the
value is perceived as not measured.

Automatic conversion script
Id: cif_fix_values 3008 2015-01-20 13:52:24Z robertas 
;
_cod_database_code 7114066

loop_
_symmetry_equiv_pos_as_xyz
'x, y, z'
'-x+1/2, -y, z+1/2'
'-x, y+1/2, -z+1/2'
'x+1/2, -y+1/2, -z'

loop_
_atom_site_label
_atom_site_type_symbol
_atom_site_fract_x
_atom_site_fract_y
_atom_site_fract_z
_atom_site_U_iso_or_equiv
_atom_site_adp_type
_atom_site_occupancy
_atom_site_symmetry_multiplicity
_atom_site_calc_flag
C1 C 0.1504(2) 0.59615(18) 0.63404(13) 0.0257(4) Uani 1 1 d
C2 C 0.3394(2) 0.7641(2) 0.62591(14) 0.0288(5) Uani 1 1 d
C3 C 0.4863(3) 0.7310(2) 0.59759(19) 0.0404(6) Uani 1 1 d
C4 C 0.3713(2) 0.5547(2) 0.60931(14) 0.0294(5) Uani 1 1 d
C5 C 0.3022(2) 0.4494(2) 0.60974(14) 0.0289(5) Uani 1 1 d
C6 C 0.1927(3) 0.2714(2) 0.62137(18) 0.0372(6) Uani 1 1 d
C7 C 0.0783(2) 0.3689(2) 0.62294(14) 0.0305(5) Uani 1 1 d
C8 C 0.3245(2) 0.8224(2) 0.71006(14) 0.0290(5) Uani 1 1 d
C9 C 0.3920(3) 0.7487(3) 0.77719(17) 0.0409(7) Uani 1 1 d
C10 C 0.3794(3) 0.9515(2) 0.70806(18) 0.0354(6) Uani 1 1 d
C11 C -0.0188(2) 0.3701(2) 0.54925(14) 0.0333(5) Uani 1 1 d
C12 C 0.0575(3) 0.3912(3) 0.46982(16) 0.0427(6) Uani 1 1 d
C13 C -0.1361(3) 0.4595(3) 0.56089(19) 0.0415(6) Uani 1 1 d
C14 C 0.0412(3) 0.4903(2) 0.87223(16) 0.0380(6) Uani 1 1 d
H1 H 0.072(2) 0.642(2) 0.6486(13) 0.027(6) Uiso 1 1 d
H2 H 0.298(2) 0.8125(18) 0.5841(13) 0.011(5) Uiso 1 1 d
H3A H 0.503(3) 0.755(2) 0.5414(19) 0.056(9) Uiso 1 1 d
H3B H 0.553(3) 0.760(2) 0.6341(17) 0.042(7) Uiso 1 1 d
H6A H 0.206(2) 0.2419(19) 0.6740(16) 0.024(6) Uiso 1 1 d
H6B H 0.173(2) 0.210(2) 0.5787(14) 0.028(6) Uiso 1 1 d
H7 H 0.029(3) 0.361(2) 0.6746(15) 0.036(6) Uiso 1 1 d
H8 H 0.229(2) 0.8270(19) 0.7211(13) 0.022(6) Uiso 1 1 d
H9A H 0.379(3) 0.786(3) 0.8273(19) 0.055(9) Uiso 1 1 d
H9B H 0.496(3) 0.744(2) 0.7696(18) 0.049(8) Uiso 1 1 d
H9C H 0.360(3) 0.669(3) 0.7821(16) 0.050(8) Uiso 1 1 d
H10A H 0.335(3) 0.996(2) 0.6664(17) 0.038(7) Uiso 1 1 d
H10B H 0.478(3) 0.953(2) 0.6986(16) 0.045(8) Uiso 1 1 d
H10C H 0.367(3) 0.988(2) 0.7594(16) 0.033(6) Uiso 1 1 d
H11 H -0.055(3) 0.293(2) 0.5501(14) 0.029(6) Uiso 1 1 d
H13A H -0.184(3) 0.445(3) 0.615(2) 0.055(8) Uiso 1 1 d
H13B H -0.203(4) 0.454(3) 0.519(2) 0.068(10) Uiso 1 1 d
H13C H -0.103(3) 0.540(2) 0.5592(15) 0.035(7) Uiso 1 1 d
H12A H 0.139(3) 0.327(3) 0.4613(17) 0.054(8) Uiso 1 1 d
H12B H 0.091(3) 0.469(3) 0.4640(18) 0.055(9) Uiso 1 1 d
H12C H -0.003(3) 0.380(3) 0.421(2) 0.062(9) Uiso 1 1 d
N1 N 0.27583(18) 0.64321(16) 0.62383(11) 0.0262(4) Uani 1 1 d
N2 N 0.16625(19) 0.47784(15) 0.62552(11) 0.0266(4) Uani 1 1 d
O1 O 0.50075(15) 0.59822(15) 0.60088(10) 0.0365(4) Uani 1 1 d
O2 O 0.32239(16) 0.33021(13) 0.59732(10) 0.0359(4) Uani 1 1 d
O3 O 0.19120(18) 0.32473(17) 0.93686(11) 0.0449(5) Uani 1 1 d
O4 O 0.06181(19) 0.27789(15) 0.81424(11) 0.0420(4) Uani 1 1 d
O5 O 0.26095(16) 0.40690(15) 0.80563(11) 0.0369(4) Uani 1 1 d
F1 F -0.00773(17) 0.53433(14) 0.80243(10) 0.0549(4) Uani 1 1 d
F2 F 0.1066(2) 0.57785(15) 0.91080(13) 0.0783(6) Uani 1 1 d
F3 F -0.06858(16) 0.46193(17) 0.91771(10) 0.0588(5) Uani 1 1 d
S S 0.15232(6) 0.36030(5) 0.85605(3) 0.02818(14) Uani 1 1 d

loop_
_atom_site_aniso_label
_atom_site_aniso_U_11
_atom_site_aniso_U_22
_atom_site_aniso_U_33
_atom_site_aniso_U_23
_atom_site_aniso_U_13
_atom_site_aniso_U_12
C1 0.0236(11) 0.0273(10) 0.0261(11) -0.0047(9) -0.0008(10) -0.0001(10)
C2 0.0261(12) 0.0299(11) 0.0303(12) 0.0015(9) -0.0027(11) -0.0058(10)
C3 0.0323(14) 0.0474(15) 0.0413(16) -0.0100(12) 0.0033(12) -0.0104(12)
C4 0.0222(12) 0.0382(13) 0.0277(12) -0.0011(10) -0.0022(9) 0.0047(10)
C5 0.0242(11) 0.0351(12) 0.0274(12) -0.0010(10) -0.0007(9) 0.0070(10)
C6 0.0456(16) 0.0282(12) 0.0378(15) 0.0020(11) 0.0004(12) 0.0019(11)
C7 0.0357(13) 0.0253(11) 0.0305(12) 0.0018(10) 0.0033(10) -0.0036(10)
C8 0.0250(13) 0.0327(12) 0.0294(12) 0.0006(9) -0.0030(10) -0.0023(10)
C9 0.0530(19) 0.0387(16) 0.0311(15) -0.0024(12) -0.0089(12) -0.0019(13)
C10 0.0313(15) 0.0346(13) 0.0405(16) -0.0033(12) -0.0037(12) -0.0043(11)
C11 0.0354(13) 0.0294(12) 0.0352(13) -0.0001(10) -0.0043(10) -0.0097(11)
C12 0.0476(17) 0.0486(17) 0.0319(14) -0.0039(12) -0.0058(13) -0.0055(14)
C13 0.0326(15) 0.0443(16) 0.0477(17) -0.0007(12) -0.0091(13) -0.0064(13)
C14 0.0337(13) 0.0418(14) 0.0385(15) -0.0047(11) 0.0005(12) 0.0064(11)
N1 0.0227(9) 0.0282(9) 0.0278(10) -0.0025(8) -0.0018(7) -0.0008(8)
N2 0.0247(10) 0.0291(9) 0.0260(10) -0.0016(7) -0.0009(8) 0.0001(8)
O1 0.0190(8) 0.0459(10) 0.0446(10) 0.0003(8) 0.0007(7) -0.0025(7)
O2 0.0353(10) 0.0305(8) 0.0420(10) -0.0030(7) 0.0017(8) 0.0074(7)
O3 0.0426(11) 0.0596(11) 0.0324(10) 0.0051(8) 0.0022(8) 0.0198(9)
O4 0.0431(10) 0.0397(10) 0.0431(10) -0.0034(8) 0.0036(9) -0.0132(8)
O5 0.0248(8) 0.0423(9) 0.0435(10) 0.0068(8) 0.0045(7) -0.0013(7)
F1 0.0515(10) 0.0630(10) 0.0501(10) 0.0168(8) 0.0052(8) 0.0246(8)
F2 0.0724(13) 0.0492(10) 0.1135(17) -0.0407(11) -0.0193(11) 0.0122(9)
F3 0.0406(9) 0.0921(13) 0.0439(9) 0.0046(8) 0.0107(8) 0.0254(9)
S 0.0251(3) 0.0297(3) 0.0297(3) 0.0012(2) 0.0015(2) 0.0016(2)

loop_
_atom_type_symbol
_atom_type_description
_atom_type_scat_dispersion_real
_atom_type_scat_dispersion_imag
_atom_type_scat_source
C C 0.0033 0.0016 'International Tables Vol C Tables 4.2.6.8 and 6.1.1.4'
H H 0.0000 0.0000 'International Tables Vol C Tables 4.2.6.8 and 6.1.1.4'
N N 0.0061 0.0033 'International Tables Vol C Tables 4.2.6.8 and 6.1.1.4'
O O 0.0106 0.0060 'International Tables Vol C Tables 4.2.6.8 and 6.1.1.4'
F F 0.0171 0.0103 'International Tables Vol C Tables 4.2.6.8 and 6.1.1.4'
S S 0.1246 0.1234 'International Tables Vol C Tables 4.2.6.8 and 6.1.1.4'

loop_
_geom_angle_atom_site_label_1
_geom_angle_atom_site_label_2
_geom_angle_atom_site_label_3
_geom_angle
_geom_angle_publ_flag
N2 C1 N1 105.5(2) y
N2 C1 H1 130.3(14) y
N1 C1 H1 124.0(14) y
N1 C2 C8 111.38(18) y
N1 C2 C3 99.38(18) y
C8 C2 C3 117.3(2) y
N1 C2 H2 108.4(12) y
C8 C2 H2 111.7(12) y
C3 C2 H2 107.8(12) y
O1 C3 C2 108.3(2) y
O1 C3 H3A 107.0(16) y
C2 C3 H3A 112.1(18) y
O1 C3 H3B 104.4(16) y
C2 C3 H3B 111.4(16) y
H3A C3 H3B 113(2) y
C5 C4 O1 140.6(2) y
C5 C4 N1 106.39(19) y
O1 C4 N1 112.98(19) y
C4 C5 O2 140.7(2) y
C4 C5 N2 106.23(19) y
O2 C5 N2 113.0(2) y
O2 C6 C7 108.00(18) y
O2 C6 H6A 106.5(14) y
C7 C6 H6A 109.3(14) y
O2 C6 H6B 106.1(14) y
C7 C6 H6B 110.5(14) y
H6A C6 H6B 116.0(19) y
N2 C7 C11 111.78(18) y
N2 C7 C6 98.94(18) y
C11 C7 C6 115.7(2) y
N2 C7 H7 109.6(15) y
C11 C7 H7 112.4(14) y
C6 C7 H7 107.7(14) y
C9 C8 C10 111.6(2) y
C9 C8 C2 112.7(2) y
C10 C8 C2 110.1(2) y
C9 C8 H8 108.2(14) y
C10 C8 H8 107.2(13) y
C2 C8 H8 106.7(14) y
C8 C9 H9A 110.5(18) y
C8 C9 H9B 111.5(17) y
H9A C9 H9B 105(2) y
C8 C9 H9C 115.1(17) y
H9A C9 H9C 107(2) y
H9B C9 H9C 107(2) y
C8 C10 H10A 109.9(16) y
C8 C10 H10B 111.1(16) y
H10A C10 H10B 109(2) y
C8 C10 H10C 109.6(15) y
H10A C10 H10C 112(2) y
H10B C10 H10C 105(2) y
C12 C11 C13 111.9(2) y
C12 C11 C7 112.3(2) y
C13 C11 C7 111.5(2) y
C12 C11 H11 110.0(15) y
C13 C11 H11 108.4(15) y
C7 C11 H11 102.4(15) y
C11 C12 H12A 111.8(15) y
C11 C12 H12B 113.8(19) y
H12A C12 H12B 110(2) y
C11 C12 H12C 112.3(17) y
H12A C12 H12C 104(2) y
H12B C12 H12C 104(2) y
C11 C13 H13A 110.5(17) y
C11 C13 H13B 112(2) y
H13A C13 H13B 108(3) y
C11 C13 H13C 111.0(15) y
H13A C13 H13C 109(2) y
H13B C13 H13C 106(2) y
F2 C14 F1 108.3(2) y
F2 C14 F3 106.7(2) y
F1 C14 F3 106.3(2) y
F2 C14 S 111.52(18) y
F1 C14 S 112.09(17) y
F3 C14 S 111.59(17) y
C1 N1 C4 111.04(18) y
C1 N1 C2 137.14(19) y
C4 N1 C2 111.80(18) y
C1 N2 C5 110.84(19) y
C1 N2 C7 137.9(2) y
C5 N2 C7 111.09(18) y
C4 O1 C3 105.68(18) y
C5 O2 C6 105.54(17) y
O3 S O5 116.00(11) y
O3 S O4 115.26(11) y
O5 S O4 113.64(11) y
O3 S C14 103.81(11) y
O5 S C14 103.58(11) y
O4 S C14 102.10(11) y

loop_
_geom_bond_atom_site_label_1
_geom_bond_atom_site_label_2
_geom_bond_distance
_geom_bond_publ_flag
C1 N2 1.325(3) y
C1 N1 1.332(3) y
C1 H1 0.94(2) y
C2 N1 1.472(3) y
C2 C8 1.528(3) y
C2 C3 1.541(4) y
C2 H2 0.96(2) y
C3 O1 1.475(3) y
C3 H3A 0.97(3) y
C3 H3B 0.93(3) y
C4 C5 1.343(3) y
C4 O1 1.350(3) y
C4 N1 1.368(3) y
C5 O2 1.347(3) y
C5 N2 1.378(3) y
C6 O2 1.468(3) y
C6 C7 1.547(3) y
C6 H6A 0.93(3) y
C6 H6B 0.99(2) y
C7 N2 1.476(3) y
C7 C11 1.530(3) y
C7 H7 0.98(3) y
C8 C9 1.517(3) y
C8 C10 1.524(3) y
C8 H8 0.94(2) y
C9 H9A 0.92(3) y
C9 H9B 1.01(3) y
C9 H9C 0.94(3) y
C10 H10A 0.95(3) y
C10 H10B 0.97(3) y
C10 H10C 0.94(3) y
C11 C12 1.514(4) y
C11 C13 1.519(4) y
C11 H11 0.92(2) y
C12 H12A 1.07(3) y
C12 H12B 0.93(3) y
C12 H12C 0.99(3) y
C13 H13A 1.01(3) y
C13 H13B 0.95(3) y
C13 H13C 0.95(3) y
C14 F2 1.318(3) y
C14 F1 1.330(3) y
C14 F3 1.336(3) y
C14 S 1.815(2) y
O3 S 1.4313(19) y
O4 S 1.4381(18) y
O5 S 1.4336(17) y
